data_1503560
loop_
_publ_author_name
'Mahanta, Sanjeev P.'
'Kumar, B. Sathish'
'Baskaran, Sambath'
'Sivasankar, Chinnappan'
'Panda, Pradeepta K.'

_publ_section_title
;
 Colorimetric sensing of fluoride ion by new expanded calix[4]pyrrole
 through anion-\p interaction.
;
_journal_issue 2
_journal_name_full 'Organic letters'
_journal_page_first 548
_journal_page_last 551
_journal_paper_doi 10.1021/ol203165x
_journal_volume 14
_journal_year 2012
_chemical_formula_moiety 'C15 H18 N2 O2'
_chemical_formula_sum 'C15 H18 N2 O2'
_chemical_formula_weight 258.31
_chemical_name_systematic
; 
 ? 
;
_space_group_IT_number 14
_symmetry_cell_setting monoclinic
_symmetry_space_group_name_Hall '-P 2ybc'
_symmetry_space_group_name_H-M 'P 1 21/c 1'
_atom_sites_solution_hydrogens geom
_atom_sites_solution_primary direct
_atom_sites_solution_secondary difmap
_audit_creation_method SHELXL-97
_cell_angle_alpha 90.00
_cell_angle_beta 91.766(2)
_cell_angle_gamma 90.00
_cell_formula_units_Z 4
_cell_length_a 5.6131(5)
_cell_length_b 25.331(2)
_cell_length_c 10.1079(9)
_cell_measurement_reflns_used 2509
_cell_measurement_temperature 298(2)
_cell_measurement_theta_max 22.52
_cell_measurement_theta_min 2.58
_cell_volume 1436.5(2)
_computing_cell_refinement 'Bruker SMART'
_computing_data_collection 'Bruker SMART'
_computing_data_reduction 'Bruker SAINT'
_computing_molecular_graphics 'Bruker SHELXTL'
_computing_publication_material 'Bruker SHELXTL'
_computing_structure_refinement 'SHELXL-97 (Sheldrick, 1997)'
_computing_structure_solution 'SHELXS-97 (Sheldrick, 1990)'
_diffrn_ambient_temperature 298(2)
_diffrn_measured_fraction_theta_full 0.998
_diffrn_measured_fraction_theta_max 0.998
_diffrn_measurement_device_type 'CCD area detector'
_diffrn_measurement_method 'phi and omega scans'
_diffrn_radiation_monochromator graphite
_diffrn_radiation_source 'fine-focus sealed tube'
_diffrn_radiation_type MoK\a
_diffrn_radiation_wavelength 0.71073
_diffrn_reflns_av_R_equivalents 0.0555
_diffrn_reflns_av_sigmaI/netI 0.0525
_diffrn_reflns_limit_h_max 6
_diffrn_reflns_limit_h_min -6
_diffrn_reflns_limit_k_max 30
_diffrn_reflns_limit_k_min -31
_diffrn_reflns_limit_l_max 12
_diffrn_reflns_limit_l_min -12
_diffrn_reflns_number 12185
_diffrn_reflns_theta_full 26.05
_diffrn_reflns_theta_max 26.05
_diffrn_reflns_theta_min 1.61
_exptl_absorpt_coefficient_mu 0.080
_exptl_absorpt_correction_T_max 0.9960
_exptl_absorpt_correction_T_min 0.9912
_exptl_absorpt_correction_type multi-scan
_exptl_absorpt_process_details 'Bruker AXS SADABS program'
_exptl_crystal_colour colorles
_exptl_crystal_density_diffrn 1.194
_exptl_crystal_density_method 'not measured'
_exptl_crystal_description block
_exptl_crystal_F_000 552
_exptl_crystal_size_max 0.11
_exptl_crystal_size_mid 0.07
_exptl_crystal_size_min 0.05
_refine_diff_density_max 0.184
_refine_diff_density_min -0.153
_refine_diff_density_rms 0.038
_refine_ls_extinction_method none
_refine_ls_goodness_of_fit_ref 1.024
_refine_ls_hydrogen_treatment mixed
_refine_ls_matrix_type full
_refine_ls_number_parameters 184
_refine_ls_number_reflns 2827
_refine_ls_number_restraints 0
_refine_ls_restrained_S_all 1.024
_refine_ls_R_factor_all 0.1137
_refine_ls_R_factor_gt 0.0648
_refine_ls_shift/su_max 0.007
_refine_ls_shift/su_mean 0.000
_refine_ls_structure_factor_coef Fsqd
_refine_ls_weighting_details 'calc w=1/[\s^2^(Fo^2^)+(0.0630P)^2^+0.3734P] where P=(Fo^2^+2Fc^2^)/3'
_refine_ls_weighting_scheme calc
_refine_ls_wR_factor_gt 0.1364
_refine_ls_wR_factor_ref 0.1568
_reflns_number_gt 1728
_reflns_number_total 2827
_reflns_threshold_expression >2sigma(I)
_cod_data_source_file ol203165x_si_001.cif
_cod_data_source_block 6
_cod_depositor_comments
;
The following automatic conversions were performed:

'_symmetry_cell_setting' value 'Monoclinic' changed to 'monoclinic'
according to /home/saulius/struct/CIF-dictionaries/cif_core.dic
dictionary named 'cif_core.dic' version 2.4.1 from 2010-06-29.

Automatic conversion script
Id: cif_fix_values 1715 2011-07-08 13:25:40Z adriana 
;
_cod_original_sg_symbol_H-M 'P2(1)/c  '
_cod_database_code 1503560

loop_
_symmetry_equiv_pos_as_xyz
'x, y, z'
'-x, y+1/2, -z+1/2'
'-x, -y, -z'
'x, -y-1/2, z-1/2'

loop_
_atom_site_label
_atom_site_type_symbol
_atom_site_fract_x
_atom_site_fract_y
_atom_site_fract_z
_atom_site_U_iso_or_equiv
_atom_site_adp_type
_atom_site_occupancy
_atom_site_symmetry_multiplicity
_atom_site_calc_flag
_atom_site_refinement_flags
O2 O 1.1303(3) 0.48095(7) 0.65041(16) 0.0507(5) Uani 1 1 d .
N1 N 0.8165(3) 0.56478(8) 0.6167(2) 0.0422(5) Uani 1 1 d .
N2 N 0.7968(4) 0.63252(9) 0.3302(2) 0.0465(6) Uani 1 1 d .
O1 O 1.0980(4) 0.60191(9) 0.13261(19) 0.0746(6) Uani 1 1 d .
C5 C 0.5166(4) 0.62843(10) 0.5180(3) 0.0514(7) Uani 1 1 d .
C1 C 0.9471(4) 0.55563(10) 0.7323(2) 0.0444(6) Uani 1 1 d .
C4 C 0.6777(4) 0.60792(10) 0.6300(2) 0.0445(6) Uani 1 1 d .
C12 C 1.1110(4) 0.51223(10) 0.7423(2) 0.0437(6) Uani 1 1 d .
C9 C 0.9192(5) 0.66777(11) 0.2553(3) 0.0536(7) Uani 1 1 d .
C6 C 0.6647(4) 0.65776(10) 0.4196(3) 0.0478(7) Uani 1 1 d .
C2 C 0.8852(5) 0.59436(11) 0.8197(3) 0.0604(8) Uani 1 1 d .
H2 H 0.9447 0.5982 0.9061 0.072 Uiso 1 1 calc R
C8 C 0.8577(6) 0.71709(12) 0.2988(3) 0.0712(9) Uani 1 1 d .
H8 H 0.9115 0.7490 0.2655 0.085 Uiso 1 1 calc R
C14 C 0.3831(4) 0.58226(10) 0.4504(3) 0.0582(8) Uani 1 1 d .
H14A H 0.2801 0.5956 0.3805 0.087 Uiso 1 1 calc R
H14B H 0.2898 0.5641 0.5142 0.087 Uiso 1 1 calc R
H14C H 0.4961 0.5582 0.4141 0.087 Uiso 1 1 calc R
C7 C 0.7016(6) 0.71094(11) 0.4009(3) 0.0696(9) Uani 1 1 d .
H7 H 0.6333 0.7381 0.4487 0.084 Uiso 1 1 calc R
C3 C 0.7178(5) 0.62671(11) 0.7563(3) 0.0618(8) Uani 1 1 d .
H3 H 0.6453 0.6561 0.7929 0.074 Uiso 1 1 calc R
C10 C 1.0773(5) 0.64886(13) 0.1561(3) 0.0609(8) Uani 1 1 d .
C13 C 1.2642(6) 0.50664(12) 0.8658(3) 0.0662(8) Uani 1 1 d .
H13A H 1.2428 0.4721 0.9026 0.099 Uiso 1 1 calc R
H13B H 1.2194 0.5328 0.9290 0.099 Uiso 1 1 calc R
H13C H 1.4284 0.5114 0.8448 0.099 Uiso 1 1 calc R
C15 C 0.3327(5) 0.66620(12) 0.5755(3) 0.0731(9) Uani 1 1 d .
H15A H 0.4136 0.6954 0.6176 0.110 Uiso 1 1 calc R
H15B H 0.2407 0.6478 0.6393 0.110 Uiso 1 1 calc R
H15C H 0.2288 0.6791 0.5055 0.110 Uiso 1 1 calc R
C11 C 1.2219(7) 0.68855(14) 0.0819(4) 0.1009(13) Uani 1 1 d .
H11A H 1.3356 0.7049 0.1418 0.151 Uiso 1 1 calc R
H11B H 1.1179 0.7150 0.0441 0.151 Uiso 1 1 calc R
H11C H 1.3044 0.6710 0.0127 0.151 Uiso 1 1 calc R
H1A H 0.830(4) 0.5437(10) 0.543(2) 0.049(7) Uiso 1 1 d .
H2A H 0.815(4) 0.5979(11) 0.323(2) 0.054(8) Uiso 1 1 d .

loop_
_atom_site_aniso_label
_atom_site_aniso_U_11
_atom_site_aniso_U_22
_atom_site_aniso_U_33
_atom_site_aniso_U_23
_atom_site_aniso_U_13
_atom_site_aniso_U_12
O2 0.0597(11) 0.0444(10) 0.0474(10) 0.0004(9) -0.0066(9) 0.0053(8)
N1 0.0435(12) 0.0439(13) 0.0388(12) -0.0022(10) -0.0036(9) 0.0030(10)
N2 0.0511(13) 0.0351(13) 0.0528(13) 0.0060(11) -0.0053(10) -0.0032(11)
O1 0.0983(16) 0.0698(15) 0.0563(13) -0.0028(11) 0.0105(11) -0.0141(13)
C5 0.0434(14) 0.0487(16) 0.0621(17) 0.0038(14) -0.0007(13) 0.0084(12)
C1 0.0512(15) 0.0442(15) 0.0373(14) 0.0010(11) -0.0057(11) -0.0002(12)
C4 0.0437(14) 0.0392(15) 0.0508(16) -0.0013(12) 0.0068(12) 0.0043(12)
C12 0.0483(15) 0.0414(15) 0.0409(14) 0.0034(12) -0.0065(12) -0.0074(12)
C9 0.0579(17) 0.0469(17) 0.0552(17) 0.0121(14) -0.0087(14) -0.0128(14)
C6 0.0425(14) 0.0393(15) 0.0610(17) 0.0045(13) -0.0067(12) 0.0069(12)
C2 0.078(2) 0.0581(18) 0.0448(16) -0.0078(14) -0.0060(14) 0.0019(15)
C8 0.083(2) 0.0428(18) 0.087(2) 0.0146(16) -0.0007(19) -0.0109(16)
C14 0.0387(14) 0.0612(18) 0.0743(19) 0.0103(15) -0.0057(13) -0.0005(13)
C7 0.075(2) 0.0441(17) 0.090(2) 0.0036(17) 0.0045(18) 0.0060(15)
C3 0.0729(19) 0.0518(17) 0.0611(18) -0.0112(15) 0.0073(15) 0.0144(15)
C10 0.073(2) 0.062(2) 0.0480(17) 0.0048(15) -0.0054(14) -0.0195(16)
C13 0.0731(19) 0.070(2) 0.0545(17) 0.0039(15) -0.0230(15) 0.0034(16)
C15 0.0627(19) 0.069(2) 0.088(2) 0.0026(18) 0.0032(17) 0.0225(16)
C11 0.123(3) 0.093(3) 0.088(3) 0.013(2) 0.026(2) -0.044(2)

loop_
_atom_type_symbol
_atom_type_description
_atom_type_scat_dispersion_real
_atom_type_scat_dispersion_imag
_atom_type_scat_source
C C 0.0033 0.0016 'International Tables Vol C Tables 4.2.6.8 and 6.1.1.4'
H H 0.0000 0.0000 'International Tables Vol C Tables 4.2.6.8 and 6.1.1.4'
N N 0.0061 0.0033 'International Tables Vol C Tables 4.2.6.8 and 6.1.1.4'
O O 0.0106 0.0060 'International Tables Vol C Tables 4.2.6.8 and 6.1.1.4'

loop_
_geom_angle_atom_site_label_1
_geom_angle_atom_site_label_2
_geom_angle_atom_site_label_3
_geom_angle
C4 N1 C1 110.1(2)
C4 N1 H1A 127.6(15)
C1 N1 H1A 122.3(15)
C6 N2 C9 110.9(2)
C6 N2 H2A 126.1(17)
C9 N2 H2A 122.8(17)
C6 C5 C4 109.4(2)
C6 C5 C15 109.4(2)
C4 C5 C15 108.8(2)
C6 C5 C14 110.6(2)
C4 C5 C14 110.0(2)
C15 C5 C14 108.6(2)
C2 C1 N1 106.7(2)
C2 C1 C12 132.6(2)
N1 C1 C12 120.7(2)
N1 C4 C3 107.1(2)
N1 C4 C5 122.3(2)
C3 C4 C5 130.6(2)
O2 C12 C1 120.8(2)
O2 C12 C13 120.4(2)
C1 C12 C13 118.7(2)
N2 C9 C8 106.3(3)
N2 C9 C10 119.9(3)
C8 C9 C10 133.8(3)
N2 C6 C7 106.5(3)
N2 C6 C5 122.2(2)
C7 C6 C5 131.3(3)
C1 C2 C3 107.8(2)
C1 C2 H2 126.1
C3 C2 H2 126.1
C9 C8 C7 107.9(3)
C9 C8 H8 126.0
C7 C8 H8 126.0
C5 C14 H14A 109.5
C5 C14 H14B 109.5
H14A C14 H14B 109.5
C5 C14 H14C 109.5
H14A C14 H14C 109.5
H14B C14 H14C 109.5
C6 C7 C8 108.3(3)
C6 C7 H7 125.8
C8 C7 H7 125.8
C4 C3 C2 108.3(2)
C4 C3 H3 125.9
C2 C3 H3 125.9
O1 C10 C9 121.6(3)
O1 C10 C11 119.9(3)
C9 C10 C11 118.5(3)
C12 C13 H13A 109.5
C12 C13 H13B 109.5
H13A C13 H13B 109.5
C12 C13 H13C 109.5
H13A C13 H13C 109.5
H13B C13 H13C 109.5
C5 C15 H15A 109.5
C5 C15 H15B 109.5
H15A C15 H15B 109.5
C5 C15 H15C 109.5
H15A C15 H15C 109.5
H15B C15 H15C 109.5
C10 C11 H11A 109.5
C10 C11 H11B 109.5
H11A C11 H11B 109.5
C10 C11 H11C 109.5
H11A C11 H11C 109.5
H11B C11 H11C 109.5

loop_
_geom_bond_atom_site_label_1
_geom_bond_atom_site_label_2
_geom_bond_distance
O2 C12 1.228(3)
N1 C4 1.351(3)
N1 C1 1.380(3)
N1 H1A 0.92(2)
N2 C6 1.348(3)
N2 C9 1.369(3)
N2 H2A 0.88(3)
O1 C10 1.219(3)
C5 C6 1.511(4)
C5 C4 1.519(3)
C5 C15 1.535(4)
C5 C14 1.538(4)
C1 C2 1.372(3)
C1 C12 1.435(3)
C4 C3 1.374(4)
C12 C13 1.501(3)
C9 C8 1.372(4)
C9 C10 1.441(4)
C6 C7 1.377(4)
C2 C3 1.389(4)
C2 H2 0.9300
C8 C7 1.383(4)
C8 H8 0.9300
C14 H14A 0.9600
C14 H14B 0.9600
C14 H14C 0.9600
C7 H7 0.9300
C3 H3 0.9300
C10 C11 1.506(4)
C13 H13A 0.9600
C13 H13B 0.9600
C13 H13C 0.9600
C15 H15A 0.9600
C15 H15B 0.9600
C15 H15C 0.9600
C11 H11A 0.9600
C11 H11B 0.9600
C11 H11C 0.9600
